data_4128045
loop_
_publ_author_name
'Ube, Hitoshi'
'Endo, Kenichi'
'Sato, Hiroyasu'
'Shionoya, Mitsuhiko'

_publ_section_title
;
 Synthesis of Hetero-multinuclear Metal Complexes by Site-Selective Redox
 Switching and Transmetalation on a Homo-multinuclear Complex.
;
_journal_issue 26
_journal_name_full 'Journal of the American Chemical Society'
_journal_page_first 10384
_journal_page_last 10389
_journal_paper_doi 10.1021/jacs.9b04123
_journal_volume 141
_journal_year 2019
_chemical_formula_moiety 'C170.68 H116.03 Co4 N33 O8.68 Zn3, 0.5(Ce1 N6 O18)'
_chemical_formula_sum 'C170.68 H116.03 Ce0.5 Co4 N36 O17.67 Zn3'
_chemical_formula_weight 3455.80
_chemical_properties_physical Efflorescent
_space_group_crystal_system trigonal
_space_group_IT_number 165
_space_group_name_Hall '-P 3 2"c'
_space_group_name_H-M_alt 'P -3 c 1'
_symmetry_space_group_name_Hall '-P 3 2"c'
_symmetry_space_group_name_H-M 'P -3 c 1'
_atom_sites_solution_hydrogens geom
_audit_creation_date 2019-06-21
_audit_creation_method
;
Olex2 1.2
(compiled 2018.05.29 svn.r3508 for OlexSys, GUI svn.r5506)
;
_audit_update_record
;
2019-06-20 deposited with the CCDC.    2019-06-21 downloaded from the CCDC.
;
_cell_angle_alpha 90
_cell_angle_beta 90
_cell_angle_gamma 120
_cell_formula_units_Z 4
_cell_length_a 21.2460(4)
_cell_length_b 21.2460(4)
_cell_length_c 58.2102(12)
_cell_measurement_reflns_used 19434
_cell_measurement_temperature 93(2)
_cell_measurement_theta_max 72.2510
_cell_measurement_theta_min 3.0620
_cell_volume 22755.4(8)
_computing_cell_refinement 'CrysAlisPro 1.171.39.20a (Rigaku OD, 2015)'
_computing_data_collection 'CrysAlisPro 1.171.39.20a (Rigaku OD, 2015)'
_computing_data_reduction 'CrysAlisPro 1.171.39.20a (Rigaku OD, 2015)'
_computing_molecular_graphics 'Olex2 (Dolomanov et al., 2009)'
_computing_publication_material 'Olex2 (Dolomanov et al., 2009)'
_computing_structure_refinement 'ShelXL (Sheldrick, 2015)'
_computing_structure_solution 'SHELXT 2014/5 (Sheldrick, 2014)'
_diffrn_ambient_temperature 93.15
_diffrn_detector_area_resol_mean 10.0
_diffrn_detector_type 'HPC area detector'
_diffrn_measured_fraction_theta_full 0.996
_diffrn_measured_fraction_theta_max 0.995
_diffrn_measurement_details
;
List of Runs (angles in degrees, time in seconds):

  # Type    Start    End  Width  t~exp~   \w     \q     \k     \f   Frames
#--------------------------------------------------------------------------
  1  \w    -27.00  89.00   0.50    3.88    --    0.00  38.00-150.00  232
  2  \w     14.00  40.00   0.50    3.88    --    0.00  38.00   0.00   52
  3  \w     10.00 115.00   0.50   35.41    --   98.20 -30.00   0.00  210
  4  \w     15.00  98.00   0.50   35.41    --   98.20 -77.00 -60.00  166
  5  \w     34.00 110.00   0.50   35.41    --   98.20 -61.00 -60.00  152
  6  \w     12.00  19.50   0.50   35.41    --   98.20 -45.00   0.00   15
;
_diffrn_measurement_device 'four-circle diffractometer'
_diffrn_measurement_device_type 'XtaLAB Pro: Kappa single'
_diffrn_measurement_method '\w scans'
_diffrn_radiation_type CuK\a
_diffrn_radiation_wavelength 1.54184
_diffrn_reflns_av_R_equivalents 0.0491
_diffrn_reflns_av_unetI/netI 0.0392
_diffrn_reflns_Laue_measured_fraction_full 0.996
_diffrn_reflns_Laue_measured_fraction_max 0.995
_diffrn_reflns_limit_h_max 14
_diffrn_reflns_limit_h_min -25
_diffrn_reflns_limit_k_max 23
_diffrn_reflns_limit_k_min -12
_diffrn_reflns_limit_l_max 65
_diffrn_reflns_limit_l_min -69
_diffrn_reflns_number 54339
_diffrn_reflns_point_group_measured_fraction_full 0.996
_diffrn_reflns_point_group_measured_fraction_max 0.995
_diffrn_reflns_theta_full 67.684
_diffrn_reflns_theta_max 68.188
_diffrn_reflns_theta_min 2.401
_exptl_absorpt_coefficient_mu 3.768
_exptl_absorpt_correction_T_max 1.00000
_exptl_absorpt_correction_T_min 0.30390
_exptl_absorpt_correction_type multi-scan
_exptl_absorpt_process_details
;
CrysAlisPro 1.171.39.20a (Rigaku Oxford Diffraction, 2015)
Empirical absorption correction using spherical harmonics,
 implemented in SCALE3 ABSPACK scaling algorithm.
;
_exptl_crystal_colour violet
_exptl_crystal_colour_primary violet
_exptl_crystal_density_diffrn 1.009
_exptl_crystal_description plate
_exptl_crystal_F_000 7042
_exptl_crystal_recrystallization_method 'Re-crystallisation from solvent: Chloroform/methanol/water/diethyl ether'
_exptl_crystal_size_max 0.42
_exptl_crystal_size_mid 0.188
_exptl_crystal_size_min 0.067
_refine_diff_density_max 0.986
_refine_diff_density_min -0.892
_refine_diff_density_rms 0.123
_refine_ls_extinction_method none
_refine_ls_goodness_of_fit_ref 1.147
_refine_ls_hydrogen_treatment constr
_refine_ls_matrix_type full
_refine_ls_number_parameters 837
_refine_ls_number_reflns 13847
_refine_ls_number_restraints 592
_refine_ls_restrained_S_all 1.131
_refine_ls_R_factor_all 0.1272
_refine_ls_R_factor_gt 0.0994
_refine_ls_shift/su_max 0.000
_refine_ls_shift/su_mean 0.000
_refine_ls_structure_factor_coef Fsqd
_refine_ls_weighting_details 'w=1/[\s^2^(Fo^2^)+(0.2000P)^2^] where P=(Fo^2^+2Fc^2^)/3'
_refine_ls_weighting_scheme calc
_refine_ls_wR_factor_gt 0.2993
_refine_ls_wR_factor_ref 0.3230
_reflns_Friedel_coverage 0.000
_reflns_number_gt 8248
_reflns_number_total 13847
_reflns_threshold_expression 'I > 2\s(I)'
_cod_data_source_file ja9b04123_si_003.cif
_cod_data_source_block CoCo3L3X6
_cod_original_cell_volume 22755.4(10)
_cod_original_formula_sum 'C170.68 H116.03 Ce0.50 Co4 N36 O17.67 Zn3'
_cod_database_code 4128045
_shelx_shelxl_version_number 2018/3
_shelx_space_group_comment
;
The symmetry employed for this shelxl refinement is uniquely defined
by the following loop, which should always be used as a source of
symmetry information in preference to the above space-group names.
They are only intended as comments.
;
_shelx_estimated_absorpt_t_max 0.786
_shelx_estimated_absorpt_t_min 0.301
_olex2_refinement_description
;
1. Fixed Uiso
 At 1.2 times of:
  All C(H) groups, All C(H,H) groups
 At 1.5 times of:
  All C(H,H,H) groups
2. Restrained distances
 C9-C8 \\sim C9-C10 \\sim C9A-C10A \\sim C9A-C8
 with sigma of 0.02
 N5-C10A \\sim N5-C10
 with sigma of 0.02
 C27A-C10A \\sim C27-C10
 with sigma of 0.02
3. Uiso/Uaniso restraints and constraints
C11 \\sim N5 \\sim C10 \\sim C27 \\sim C26: within 2A with sigma of 0.04 and
sigma for terminal atoms of 0.08
C26 \\sim C27A \\sim C27 \\sim C10 \\sim C10A \\sim C9A \\sim C9: within 2A
with sigma of 0.04 and sigma for terminal atoms of 0.08
N8 \\sim C28 \\sim C29 \\sim C30 \\sim C31 \\sim C32 \\sim C33 \\sim N8A \\sim
C28A \\sim C29A \\sim C30A \\sim C31A \\sim C32A \\sim C33A: within 2A with
sigma of 0.04 and sigma for terminal atoms of 0.08
N1A \\sim O1 \\sim O3 \\sim N1 \\sim O1A \\sim O2A \\sim O3A \\sim O2: within
2A with sigma of 0.01 and sigma for terminal atoms of 0.01
4. Rigid body (RIGU) restrains
 C45, C44, C43, C42, C38, N10
 with sigma for 1-2 distances of 0.004 and sigma for 1-3 distances of 0.004
 N9, C37, C36, C41, C40, C39
 with sigma for 1-2 distances of 0.004 and sigma for 1-3 distances of 0.004
 C26, C27, C10, N5, C11
 with sigma for 1-2 distances of 0.004 and sigma for 1-3 distances of 0.004
 C33A, N8A, C31A, C32A, C28A, C29A, C30A
 with sigma for 1-2 distances of 0.004 and sigma for 1-3 distances of 0.004
 O1A, N1A, O2A, O3A
 with sigma for 1-2 distances of 0.004 and sigma for 1-3 distances of 0.004
5. Same fragment restrains
{N8, C28, C32, C31} sigma for 1-2: 0.02, 1-3: 0.04
as
{N8, C28, C29, C30}
{N8, C28, C29, C30, C31, C32, C33} sigma for 1-2: 0.02, 1-3: 0.04
as
{N8A, C28A, C29A, C30A, C31A, C32A, C33A}
{O1, O2, O3, N1} sigma for 1-2: 0.02, 1-3: 0.04
as
{O1A, O2A, O3A, N1A}
6. Others
 Sof(H26A)=Sof(N8A)=Sof(C28A)=Sof(C29A)=Sof(H29A)=Sof(C30A)=Sof(H30A)=
 Sof(C31A)=Sof(H31A)=Sof(C32A)=Sof(H32A)=Sof(C33A)=Sof(H33D)=Sof(H33E)=
 Sof(H33F)=Sof(O1A)=Sof(O2A)=Sof(O3A)=Sof(N1A)=Sof(C9A)=Sof(C10A)=Sof(C27A)=
 Sof(H27A)=1-FVAR(1)
 Sof(C9)=Sof(C10)=Sof(H26)=Sof(C27)=Sof(H27)=Sof(N8)=Sof(C28)=Sof(C29)=
 Sof(H29)=Sof(C30)=Sof(H30)=Sof(C31)=Sof(H31)=Sof(C32)=Sof(H32)=Sof(C33)=
 Sof(H33A)=Sof(H33B)=Sof(H33C)=Sof(O1)=Sof(O2)=Sof(O3)=Sof(N1)=FVAR(1)
 Sof(Zn1A)=1-FVAR(2)
 Sof(Zn1)=Sof(O4)=Sof(C1)=Sof(H1A)=Sof(H1B)=Sof(H1C)=FVAR(2)
7.a Me refined with riding coordinates:
 C33(H33A,H33B,H33C), C33A(H33D,H33E,H33F)
7.b Aromatic/amide H refined with riding coordinates:
 C14(H14), C15(H15), C17(H17), C20(H20), C21(H21), C22(H22), C23(H23),
 C24(H24), C25(H25), C26(H26), C26(H26A), C27(H27), C34(H34), C35(H35),
 C37(H37), C40(H40), C41(H41), C42(H42), C43(H43), C44(H44), C45(H45), C46(H46),
  C47(H47), C49(H49), C52(H52), C53(H53), C54(H54), C55(H55), C56(H56),
 C57(H57), C29(H29), C30(H30), C31(H31), C32(H32), C29A(H29A), C30A(H30A),
 C31A(H31A), C32A(H32A), C27A(H27A)
7.c Idealised Me refined as rotating group:
 C1(H1A,H1B,H1C)
;
_olex2_submission_special_instructions 'No special instructions were received'
_oxdiff_exptl_absorpt_empirical_details
;
Empirical correction (ABSPACK) includes:
- Absorption correction using spherical harmonics
- Frame scaling
;

loop_
_space_group_symop_operation_xyz
'x, y, z'
'-y, x-y, z'
'-x+y, -x, z'
'y, x, -z+1/2'
'-x, -x+y, -z+1/2'
'x-y, -y, -z+1/2'
'-x, -y, -z'
'y, -x+y, -z'
'x-y, x, -z'
'-y, -x, z-1/2'
'x, x-y, z-1/2'
'-x+y, y, z-1/2'

loop_
_atom_site_label
_atom_site_type_symbol
_atom_site_fract_x
_atom_site_fract_y
_atom_site_fract_z
_atom_site_U_iso_or_equiv
_atom_site_adp_type
_atom_site_occupancy
_atom_site_site_symmetry_order
_atom_site_calc_flag
_atom_site_refinement_flags_posn
_atom_site_refinement_flags_adp
_atom_site_refinement_flags_occupancy
_atom_site_disorder_assembly
_atom_site_disorder_group
Zn1 Zn 0.3382(3) 0.45091(10) 0.12972(3) 0.0859(7) Uani 0.892(13) 1 d . . . A 1
Co1 Co -0.11767(6) 0.20199(6) 0.13442(2) 0.0975(4) Uani 1 1 d . . . . .
Co2 Co 0.333333 0.666667 0.25465(2) 0.0663(4) Uani 1 3 d S T P . .
O4 O 0.2980(4) 0.5205(3) 0.11827(13) 0.138(3) Uani 0.892(13) 1 d . . . A 1
O5 O -0.1335(3) 0.2733(3) 0.15597(10) 0.1324(18) Uani 1 1 d . . . . .
O6 O -0.2139(4) 0.1719(5) 0.11722(15) 0.170(3) Uani 1 1 d . . . . .
N2 N 0.4321(2) 0.5337(2) 0.14421(9) 0.0838(13) Uani 1 1 d . . . . .
N3 N 0.2916(2) 0.4284(2) 0.16162(9) 0.0747(11) Uani 1 1 d . . . . .
N4 N 0.2551(3) 0.3575(3) 0.11779(10) 0.0961(15) Uani 1 1 d . . . . .
N5 N 0.3971(3) 0.4634(3) 0.09952(11) 0.116(2) Uani 1 1 d D U . . .
N6 N 0.7138(3) 0.6619(3) 0.11058(10) 0.0943(14) Uani 1 1 d . . . . .
N7 N 0.8538(3) 0.7610(4) 0.10938(12) 0.114(2) Uani 1 1 d . . . . .
N9 N -0.0288(2) 0.2164(2) 0.15363(9) 0.0801(12) Uani 1 1 d . U . . .
N10 N -0.1647(3) 0.1207(3) 0.15958(11) 0.0975(15) Uani 1 1 d . U . . .
N11 N 0.3905(2) 0.6332(2) 0.23622(7) 0.0670(10) Uani 1 1 d . . . . .
N12 N 0.4265(3) 0.7157(2) 0.27255(9) 0.0846(13) Uani 1 1 d . . . . .
C1 C 0.2620(9) 0.5278(12) 0.1023(3) 0.229(9) Uani 0.892(13) 1 d . . . A 1
H1A H 0.285117 0.530190 0.087534 0.344 Uiso 0.892(13) 1 calc GR . . A 1
H1B H 0.260459 0.572706 0.104691 0.344 Uiso 0.892(13) 1 calc GR . . A 1
H1C H 0.212356 0.486230 0.102340 0.344 Uiso 0.892(13) 1 calc GR . . A 1
C2 C 0.4386(3) 0.5638(3) 0.16545(11) 0.0825(15) Uani 1 1 d . . . . .
C3 C 0.3883(3) 0.5305(3) 0.18348(10) 0.0773(14) Uani 1 1 d . . . . .
C4 C 0.3205(3) 0.4688(3) 0.18147(10) 0.0723(13) Uani 1 1 d . . . . .
C5 C 0.2223(3) 0.3725(3) 0.16683(11) 0.0787(15) Uani 1 1 d . . . . .
C6 C 0.1760(3) 0.3207(3) 0.15147(12) 0.0804(15) Uani 1 1 d . . . . .
C7 C 0.1902(3) 0.3121(3) 0.12898(11) 0.0800(15) Uani 1 1 d . . . . .
C8 C 0.2475(4) 0.3306(4) 0.09552(16) 0.122(3) Uani 1 1 d D . . . .
C9 C 0.3051(7) 0.3519(8) 0.0802(3) 0.109(5) Uani 0.630(6) 1 d D U . A 1
C10 C 0.3749(9) 0.4117(10) 0.0826(3) 0.122(8) Uani 0.630(6) 1 d D U . A 1
C11 C 0.4672(4) 0.5169(5) 0.09504(14) 0.116(3) Uani 1 1 d . U . . .
C12 C 0.5113(3) 0.5691(4) 0.10991(13) 0.106(2) Uani 1 1 d . . . . .
C13 C 0.4956(3) 0.5820(4) 0.13214(12) 0.0950(18) Uani 1 1 d . . . . .
C14 C 0.5386(4) 0.6409(4) 0.14678(13) 0.113(2) Uani 1 1 d . . . . .
H14 H 0.585424 0.680387 0.143132 0.135 Uiso 1 1 calc R . . . .
C15 C 0.5040(3) 0.6330(3) 0.16637(12) 0.0930(18) Uani 1 1 d . . . . .
H15 H 0.519517 0.666697 0.178718 0.112 Uiso 1 1 calc R . . . .
C16 C 0.5908(3) 0.6195(4) 0.10234(13) 0.102(2) Uani 1 1 d . . . . .
C17 C 0.6438(3) 0.6175(4) 0.11492(13) 0.0965(18) Uani 1 1 d . . . . .
H17 H 0.630317 0.583416 0.127115 0.116 Uiso 1 1 calc R . . . .
C18 C 0.7353(4) 0.7130(4) 0.09393(12) 0.0973(19) Uani 1 1 d . . . . .
C19 C 0.8135(4) 0.7642(4) 0.09237(13) 0.102(2) Uani 1 1 d . . . . .
C20 C 0.9251(4) 0.8116(5) 0.11016(19) 0.140(4) Uani 1 1 d . . . . .
H20 H 0.953107 0.808198 0.122316 0.169 Uiso 1 1 calc R . . . .
C21 C 0.9592(4) 0.8658(6) 0.0952(2) 0.156(4) Uani 1 1 d . . . . .
H21 H 1.008892 0.901517 0.097107 0.187 Uiso 1 1 calc R . . . .
C22 C 0.9184(5) 0.8677(5) 0.07664(19) 0.139(3) Uani 1 1 d . . . . .
H22 H 0.941535 0.903798 0.065120 0.167 Uiso 1 1 calc R . . . .
C23 C 0.8450(4) 0.8181(5) 0.07474(14) 0.111(2) Uani 1 1 d . . . . .
H23 H 0.816788 0.819656 0.062318 0.133 Uiso 1 1 calc R . . . .
C24 C 0.6818(4) 0.7138(5) 0.08004(13) 0.110(2) Uani 1 1 d . . . . .
H24 H 0.695771 0.746148 0.067356 0.132 Uiso 1 1 calc R . . . .
C25 C 0.6106(4) 0.6688(5) 0.08455(13) 0.118(3) Uani 1 1 d . . . . .
H25 H 0.574453 0.671123 0.075559 0.142 Uiso 1 1 calc R . . . .
C26 C 0.4865(5) 0.5069(6) 0.07219(17) 0.166(5) Uani 1 1 d . U . . .
H26 H 0.526846 0.540790 0.063338 0.199 Uiso 0.630(6) 1 calc R . . A 1
H26A H 0.533802 0.522272 0.066411 0.199 Uiso 0.370(6) 1 calc R . . A 2
C27 C 0.4318(8) 0.4348(11) 0.0656(3) 0.146(7) Uani 0.630(6) 1 d D U . A 1
H27 H 0.432754 0.407896 0.052692 0.175 Uiso 0.630(6) 1 calc R . . A 1
C34 C 0.1775(4) 0.2674(4) 0.09379(16) 0.124(3) Uani 1 1 d . . . . .
H34 H 0.158684 0.237562 0.080547 0.149 Uiso 1 1 calc R . . . .
C35 C 0.1429(4) 0.2568(3) 0.11351(14) 0.099(2) Uani 1 1 d . . . . .
H35 H 0.094925 0.218905 0.116785 0.118 Uiso 1 1 calc R . . . .
C36 C 0.1011(3) 0.2673(3) 0.15997(11) 0.0787(14) Uani 1 1 d . U . . .
C37 C 0.0427(3) 0.2642(3) 0.14813(11) 0.0777(13) Uani 1 1 d . U . . .
H37 H 0.052590 0.296643 0.135640 0.093 Uiso 1 1 calc R . . . .
C38 C -0.1217(3) 0.1207(3) 0.17550(14) 0.0902(16) Uani 1 1 d . U . . .
C39 C -0.0432(3) 0.1719(3) 0.17168(12) 0.0876(15) Uani 1 1 d . U . . .
C40 C 0.0121(3) 0.1737(3) 0.18451(14) 0.0995(19) Uani 1 1 d . U . . .
H40 H 0.000951 0.142634 0.197461 0.119 Uiso 1 1 calc R . . . .
C41 C 0.0856(3) 0.2214(3) 0.17850(14) 0.0974(19) Uani 1 1 d . U . . .
H41 H 0.123747 0.221901 0.187131 0.117 Uiso 1 1 calc R . . . .
C42 C -0.1471(4) 0.0783(4) 0.19443(15) 0.110(2) Uani 1 1 d . U . . .
H42 H -0.113703 0.079626 0.205547 0.132 Uiso 1 1 calc R . . . .
C43 C -0.2202(4) 0.0335(4) 0.19781(18) 0.118(2) Uani 1 1 d . U . . .
H43 H -0.238150 0.004795 0.211306 0.142 Uiso 1 1 calc R . . . .
C44 C -0.2664(5) 0.0316(4) 0.18114(18) 0.122(2) Uani 1 1 d . U . . .
H44 H -0.317365 0.000958 0.182821 0.147 Uiso 1 1 calc R . . . .
C45 C -0.2380(4) 0.0750(4) 0.16161(17) 0.116(2) Uani 1 1 d . U . . .
H45 H -0.269688 0.072738 0.149715 0.140 Uiso 1 1 calc R . . . .
C46 C 0.2077(3) 0.3787(3) 0.19071(11) 0.0784(14) Uani 1 1 d . . . . .
H46 H 0.163792 0.347946 0.198685 0.094 Uiso 1 1 calc R . . . .
C47 C 0.2683(3) 0.4368(3) 0.19979(11) 0.0799(14) Uani 1 1 d . . . . .
H47 H 0.274829 0.452961 0.215281 0.096 Uiso 1 1 calc R . . . .
C48 C 0.4110(3) 0.5698(3) 0.20567(10) 0.0740(13) Uani 1 1 d . . . . .
C49 C 0.3690(3) 0.5934(3) 0.21689(9) 0.0705(12) Uani 1 1 d . . . . .
H49 H 0.322917 0.580760 0.210627 0.085 Uiso 1 1 calc R . . . .
C50 C 0.4765(3) 0.7023(3) 0.26476(10) 0.0789(14) Uani 1 1 d . . . . .
C51 C 0.4575(3) 0.6542(3) 0.24512(10) 0.0764(13) Uani 1 1 d . . . . .
C52 C 0.5002(3) 0.6286(4) 0.23510(12) 0.0946(18) Uani 1 1 d . . . . .
H52 H 0.545330 0.639856 0.241897 0.114 Uiso 1 1 calc R . . . .
C53 C 0.4779(3) 0.5882(4) 0.21594(12) 0.0940(17) Uani 1 1 d . . . . .
H53 H 0.507875 0.571802 0.209188 0.113 Uiso 1 1 calc R . . . .
C54 C 0.5470(4) 0.7363(4) 0.27495(14) 0.104(2) Uani 1 1 d . . . . .
H54 H 0.583722 0.727526 0.269165 0.125 Uiso 1 1 calc R . . . .
C55 C 0.5607(5) 0.7820(4) 0.29325(15) 0.116(3) Uani 1 1 d . . . . .
H55 H 0.607081 0.804892 0.300447 0.140 Uiso 1 1 calc R . . . .
C56 C 0.5078(5) 0.7941(4) 0.30094(14) 0.114(2) Uani 1 1 d . . . . .
H56 H 0.517557 0.827027 0.313270 0.137 Uiso 1 1 calc R . . . .
C57 C 0.4408(4) 0.7597(4) 0.29120(11) 0.1007(19) Uani 1 1 d . . . . .
H57 H 0.403286 0.766365 0.297469 0.121 Uiso 1 1 calc R . . . .
N8 N 0.2762(10) 0.2253(9) 0.0220(3) 0.159(5) Uani 0.630(6) 1 d D U . A 1
C28 C 0.2895(8) 0.3037(8) 0.0604(2) 0.126(5) Uani 0.630(6) 1 d D U . A 1
C29 C 0.2867(9) 0.2397(9) 0.0617(3) 0.139(5) Uani 0.630(6) 1 d D U . A 1
H29 H 0.290344 0.222697 0.076495 0.167 Uiso 0.630(6) 1 calc R . . A 1
C30 C 0.2784(9) 0.1950(10) 0.0422(3) 0.151(6) Uani 0.630(6) 1 d D U . A 1
H30 H 0.274847 0.148737 0.043314 0.181 Uiso 0.630(6) 1 calc R . . A 1
C31 C 0.2758(12) 0.2871(10) 0.0188(3) 0.153(7) Uani 0.630(6) 1 d D U . A 1
H31 H 0.272197 0.303706 0.003925 0.183 Uiso 0.630(6) 1 calc R . . A 1
C32 C 0.2816(10) 0.3285(10) 0.0402(3) 0.149(6) Uani 0.630(6) 1 d D U . A 1
H32 H 0.279630 0.372118 0.039388 0.179 Uiso 0.630(6) 1 calc R . . A 1
C33 C 0.2757(12) 0.1875(13) -0.0013(3) 0.192(8) Uani 0.630(6) 1 d D U . A 1
H33A H 0.275977 0.142332 0.001955 0.287 Uiso 0.630(6) 1 calc R . . A 1
H33B H 0.231950 0.176409 -0.010005 0.287 Uiso 0.630(6) 1 calc R . . A 1
H33C H 0.318924 0.220160 -0.010230 0.287 Uiso 0.630(6) 1 calc R . . A 1
N8A N 0.2437(15) 0.2929(13) 0.0062(3) 0.188(9) Uani 0.370(6) 1 d D U . A 2
C28A C 0.2787(14) 0.3415(11) 0.0513(3) 0.122(7) Uani 0.370(6) 1 d D U . A 2
C29A C 0.2693(16) 0.2759(12) 0.0454(4) 0.151(7) Uani 0.370(6) 1 d D U . A 2
H29A H 0.268357 0.243630 0.056857 0.181 Uiso 0.370(6) 1 calc R . . A 2
C30A C 0.260(3) 0.2548(19) 0.0207(4) 0.175(9) Uani 0.370(6) 1 d D U . A 2
H30A H 0.266538 0.215844 0.015502 0.211 Uiso 0.370(6) 1 calc R . . A 2
C31A C 0.2460(16) 0.3559(14) 0.0114(3) 0.173(9) Uani 0.370(6) 1 d D U . A 2
H31A H 0.235140 0.382279 0.000457 0.207 Uiso 0.370(6) 1 calc R . . A 2
C32A C 0.2667(16) 0.3809(13) 0.0355(3) 0.153(8) Uani 0.370(6) 1 d D U . A 2
H32A H 0.271607 0.426183 0.039969 0.184 Uiso 0.370(6) 1 calc R . . A 2
C33A C 0.242(2) 0.286(2) -0.0214(4) 0.265(19) Uani 0.370(6) 1 d D U . A 2
H33D H 0.228346 0.319190 -0.028209 0.398 Uiso 0.370(6) 1 calc R . . A 2
H33E H 0.290523 0.297729 -0.026908 0.398 Uiso 0.370(6) 1 calc R . . A 2
H33F H 0.206780 0.235730 -0.025820 0.398 Uiso 0.370(6) 1 calc R . . A 2
Ce1 Ce 0.000000 0.000000 0.000000 0.0944(3) Uani 1 6 d S T P . .
O1 O 0.0871(6) 0.0687(7) -0.03337(18) 0.130(3) Uani 0.630(6) 1 d D U . A 1
O2 O 0.1236(5) 0.0112(5) -0.01347(14) 0.121(2) Uani 0.630(6) 1 d D U . A 1
O3 O 0.1911(6) 0.0771(6) -0.04221(16) 0.131(2) Uani 0.630(6) 1 d D U . A 1
N1 N 0.1384(8) 0.0533(9) -0.0291(2) 0.125(3) Uani 0.630(6) 1 d D U . A 1
O1A O 0.1000(12) 0.0437(12) -0.0315(4) 0.130(4) Uani 0.370(6) 1 d D U . A 2
O2A O 0.1487(8) 0.0754(9) 0.0012(2) 0.122(3) Uani 0.370(6) 1 d D U . A 2
O3A O 0.2143(9) 0.1108(11) -0.0299(3) 0.135(4) Uani 0.370(6) 1 d D U . A 2
N1A N 0.1557(10) 0.0858(13) -0.0187(3) 0.129(3) Uani 0.370(6) 1 d D U . A 2
Zn1A Zn 0.3609(7) 0.4435(8) 0.1319(3) 0.057(4) Uani 0.108(13) 1 d . . . A 2
C9A C 0.2950(16) 0.3763(12) 0.0784(5) 0.132(10) Uani 0.370(6) 1 d D U . A 2
C10A C 0.3670(15) 0.4335(16) 0.0786(3) 0.110(10) Uani 0.370(6) 1 d D U . A 2
C27A C 0.4177(16) 0.4680(15) 0.0598(5) 0.127(9) Uani 0.370(6) 1 d D U . A 2
H27A H 0.408524 0.465840 0.043741 0.152 Uiso 0.370(6) 1 calc R . . A 2

loop_
_atom_site_aniso_label
_atom_site_aniso_U_11
_atom_site_aniso_U_22
_atom_site_aniso_U_33
_atom_site_aniso_U_23
_atom_site_aniso_U_13
_atom_site_aniso_U_12
Zn1 0.0650(14) 0.0759(6) 0.0986(8) -0.0068(5) 0.0046(8) 0.0216(7)
Co1 0.0788(6) 0.0787(6) 0.1247(9) -0.0174(6) -0.0038(6) 0.0317(5)
Co2 0.0655(5) 0.0655(5) 0.0680(8) 0.000 0.000 0.0327(2)
O4 0.130(5) 0.109(4) 0.147(6) 0.003(4) -0.023(4) 0.039(4)
O5 0.151(5) 0.134(4) 0.137(4) 0.006(3) 0.039(4) 0.090(4)
O6 0.102(4) 0.186(7) 0.211(7) 0.006(6) -0.008(4) 0.064(4)
N2 0.065(2) 0.070(3) 0.104(3) -0.002(2) 0.010(2) 0.025(2)
N3 0.061(2) 0.055(2) 0.107(3) 0.000(2) 0.005(2) 0.0283(19)
N4 0.073(3) 0.085(3) 0.109(4) -0.023(3) 0.009(3) 0.024(2)
N5 0.071(3) 0.117(4) 0.114(4) -0.029(3) 0.016(3) 0.013(3)
N6 0.077(3) 0.093(3) 0.104(4) 0.000(3) 0.022(3) 0.035(3)
N7 0.071(3) 0.122(4) 0.149(5) 0.043(4) 0.025(3) 0.047(3)
N9 0.068(2) 0.055(2) 0.110(3) -0.011(2) 0.001(2) 0.0257(19)
N10 0.065(3) 0.069(3) 0.139(4) -0.017(3) 0.012(3) 0.019(2)
N11 0.060(2) 0.057(2) 0.077(2) 0.0008(19) -0.0073(19) 0.0235(18)
N12 0.087(3) 0.069(3) 0.092(3) -0.001(2) -0.006(3) 0.035(2)
C1 0.172(13) 0.31(3) 0.204(15) 0.029(15) -0.057(12) 0.117(15)
C2 0.068(3) 0.084(3) 0.088(4) -0.020(3) -0.001(3) 0.033(3)
C3 0.074(3) 0.078(3) 0.092(4) -0.004(3) 0.004(3) 0.047(3)
C4 0.070(3) 0.057(3) 0.092(4) -0.003(3) 0.001(3) 0.034(2)
C5 0.065(3) 0.056(3) 0.116(5) 0.007(3) 0.007(3) 0.030(2)
C6 0.076(3) 0.048(3) 0.116(5) 0.001(3) 0.008(3) 0.030(2)
C7 0.066(3) 0.055(3) 0.112(4) -0.011(3) 0.003(3) 0.026(2)
C8 0.075(4) 0.113(5) 0.144(6) -0.058(5) 0.008(4) 0.021(4)
C9 0.075(6) 0.117(10) 0.127(9) -0.064(8) 0.001(6) 0.042(6)
C10 0.089(8) 0.117(10) 0.114(8) -0.035(7) 0.026(6) 0.017(7)
C11 0.078(4) 0.129(6) 0.112(5) -0.025(4) 0.025(4) 0.029(4)
C12 0.061(3) 0.110(5) 0.113(5) -0.021(4) 0.013(3) 0.017(3)
C13 0.060(3) 0.092(4) 0.109(5) -0.012(3) 0.011(3) 0.020(3)
C14 0.069(4) 0.108(5) 0.109(5) -0.022(4) 0.014(3) 0.005(3)
C15 0.066(3) 0.081(4) 0.106(4) -0.011(3) 0.013(3) 0.018(3)
C16 0.068(4) 0.109(5) 0.098(4) -0.014(4) 0.009(3) 0.022(3)
C17 0.071(4) 0.097(4) 0.105(5) 0.001(3) 0.021(3) 0.030(3)
C18 0.088(4) 0.105(5) 0.090(4) 0.012(4) 0.034(3) 0.041(4)
C19 0.079(4) 0.116(5) 0.111(5) 0.025(4) 0.027(4) 0.048(4)
C20 0.061(4) 0.147(7) 0.204(9) 0.079(7) 0.025(5) 0.045(4)
C21 0.074(4) 0.168(8) 0.233(11) 0.102(8) 0.028(6) 0.066(5)
C22 0.102(6) 0.105(6) 0.191(9) 0.057(6) 0.060(6) 0.036(5)
C23 0.081(4) 0.133(6) 0.119(5) 0.027(5) 0.028(4) 0.053(4)
C24 0.081(4) 0.137(6) 0.104(5) 0.021(4) 0.010(4) 0.048(4)
C25 0.086(4) 0.140(6) 0.096(5) -0.004(5) 0.007(4) 0.032(4)
C26 0.111(6) 0.174(8) 0.120(6) -0.050(6) 0.036(5) 0.002(6)
C27 0.075(7) 0.157(12) 0.130(10) -0.057(9) 0.019(7) 0.001(8)
C34 0.098(5) 0.106(5) 0.145(7) -0.054(5) 0.006(5) 0.033(4)
C35 0.074(3) 0.076(4) 0.139(6) -0.029(4) 0.000(4) 0.032(3)
C36 0.069(3) 0.052(3) 0.115(4) -0.002(3) 0.008(3) 0.030(2)
C37 0.067(3) 0.054(3) 0.106(4) -0.004(2) 0.009(3) 0.026(2)
C38 0.070(3) 0.056(3) 0.134(5) -0.008(3) 0.021(3) 0.023(3)
C39 0.077(3) 0.056(3) 0.123(4) 0.004(3) 0.015(3) 0.028(3)
C40 0.077(3) 0.063(3) 0.148(6) 0.022(3) 0.007(3) 0.028(3)
C41 0.069(3) 0.068(3) 0.157(6) 0.019(3) 0.010(4) 0.035(3)
C42 0.092(4) 0.084(4) 0.145(6) 0.008(4) 0.030(4) 0.037(3)
C43 0.100(5) 0.083(4) 0.162(7) -0.003(4) 0.038(4) 0.039(4)
C44 0.094(5) 0.070(4) 0.177(7) -0.021(4) 0.032(4) 0.023(4)
C45 0.078(4) 0.083(4) 0.161(6) -0.030(4) 0.019(4) 0.020(3)
C46 0.074(3) 0.061(3) 0.099(4) 0.008(3) 0.007(3) 0.033(3)
C47 0.077(3) 0.061(3) 0.100(4) 0.004(3) 0.005(3) 0.034(3)
C48 0.060(3) 0.069(3) 0.094(4) 0.001(3) 0.002(3) 0.033(2)
C49 0.066(3) 0.060(3) 0.081(3) 0.000(2) -0.001(2) 0.028(2)
C50 0.080(3) 0.082(3) 0.077(3) 0.000(3) -0.014(3) 0.041(3)
C51 0.068(3) 0.074(3) 0.090(3) 0.003(3) -0.012(3) 0.038(3)
C52 0.064(3) 0.120(5) 0.104(4) -0.005(4) -0.014(3) 0.049(3)
C53 0.073(4) 0.095(4) 0.113(5) -0.019(4) -0.007(3) 0.041(3)
C54 0.078(4) 0.081(4) 0.139(6) -0.010(4) -0.027(4) 0.030(3)
C55 0.111(6) 0.097(5) 0.128(6) -0.028(4) -0.049(5) 0.042(4)
C56 0.129(6) 0.096(5) 0.104(5) -0.022(4) -0.037(5) 0.047(5)
C57 0.127(6) 0.095(4) 0.085(4) -0.022(3) -0.016(4) 0.060(4)
N8 0.143(10) 0.149(11) 0.150(10) -0.049(10) 0.013(8) 0.046(9)
C28 0.104(8) 0.119(10) 0.091(8) -0.025(8) 0.017(7) 0.009(8)
C29 0.140(10) 0.136(11) 0.130(10) -0.034(9) 0.003(9) 0.060(9)
C30 0.132(10) 0.161(12) 0.127(10) -0.037(9) 0.027(9) 0.048(9)
C31 0.147(12) 0.140(12) 0.126(11) -0.043(10) 0.006(9) 0.037(11)
C32 0.140(10) 0.153(12) 0.093(9) -0.033(10) 0.018(9) 0.026(10)
C33 0.175(16) 0.27(2) 0.152(14) -0.071(15) -0.032(12) 0.125(17)
N8A 0.168(16) 0.163(14) 0.114(11) -0.074(10) 0.006(11) -0.008(12)
C28A 0.114(12) 0.124(12) 0.065(9) -0.043(9) 0.026(10) 0.013(11)
C29A 0.139(12) 0.128(11) 0.120(10) -0.048(10) 0.038(10) 0.017(11)
C30A 0.162(16) 0.142(15) 0.138(11) -0.074(11) 0.036(12) 0.013(13)
C31A 0.172(17) 0.177(15) 0.083(9) -0.042(10) -0.002(11) 0.023(14)
C32A 0.171(17) 0.123(14) 0.084(9) -0.042(9) -0.010(11) 0.013(12)
C33A 0.27(4) 0.31(4) 0.161(13) -0.177(19) -0.07(2) 0.10(3)
Ce1 0.1053(4) 0.1053(4) 0.0727(5) 0.000 0.000 0.0526(2)
O1 0.139(5) 0.168(6) 0.089(4) 0.020(4) 0.017(4) 0.081(5)
O2 0.128(5) 0.150(5) 0.096(4) 0.017(4) 0.009(4) 0.078(4)
O3 0.139(5) 0.167(6) 0.095(4) 0.007(4) 0.022(4) 0.082(5)
N1 0.125(5) 0.165(5) 0.095(4) 0.013(4) 0.017(4) 0.080(5)
O1A 0.138(6) 0.162(6) 0.094(4) 0.012(5) 0.015(5) 0.079(5)
O2A 0.124(6) 0.155(6) 0.102(5) 0.005(5) 0.012(5) 0.081(5)
O3A 0.129(6) 0.172(7) 0.109(6) 0.012(6) 0.017(5) 0.079(6)
N1A 0.131(5) 0.163(6) 0.100(4) 0.012(4) 0.015(4) 0.078(5)
Zn1A 0.019(5) 0.059(5) 0.080(5) -0.024(3) 0.003(3) 0.011(3)
C9A 0.124(16) 0.112(15) 0.152(16) -0.072(13) 0.018(14) 0.051(12)
C10A 0.085(11) 0.118(15) 0.104(12) -0.055(11) 0.015(10) 0.033(11)
C27A 0.091(13) 0.116(15) 0.126(14) -0.029(13) 0.013(11) 0.016(12)

loop_
_atom_type_symbol
_atom_type_description
_atom_type_scat_dispersion_real
_atom_type_scat_dispersion_imag
_atom_type_scat_source
C C 0.0181 0.0091 'International Tables Vol C Tables 4.2.6.8 and 6.1.1.4'
H H 0.0000 0.0000 'International Tables Vol C Tables 4.2.6.8 and 6.1.1.4'
Ce Ce -1.8482 9.6596 'International Tables Vol C Tables 4.2.6.8 and 6.1.1.4'
Co Co -2.3653 3.6143 'International Tables Vol C Tables 4.2.6.8 and 6.1.1.4'
N N 0.0311 0.0180 'International Tables Vol C Tables 4.2.6.8 and 6.1.1.4'
O O 0.0492 0.0322 'International Tables Vol C Tables 4.2.6.8 and 6.1.1.4'
Zn Zn -1.5491 0.6778 'International Tables Vol C Tables 4.2.6.8 and 6.1.1.4'

loop_
_geom_angle_atom_site_label_1
_geom_angle_atom_site_label_2
_geom_angle_atom_site_label_3
_geom_angle
_geom_angle_site_symmetry_1
_geom_angle_site_symmetry_3
N2 Zn1 O4 95.0(2) . .
N2 Zn1 N5 88.4(3) . .
N3 Zn1 O4 97.5(3) . .
N3 Zn1 N2 88.7(2) . .
N3 Zn1 N5 168.3(4) . .
N4 Zn1 O4 96.8(3) . .
N4 Zn1 N2 168.2(4) . .
N4 Zn1 N3 90.0(2) . .
N4 Zn1 N5 90.5(2) . .
N5 Zn1 O4 94.0(3) . .
O5 Co1 N6 93.3(2) . 3_565
O6 Co1 O5 91.3(3) . .
O6 Co1 N6 94.3(3) . 3_565
O6 Co1 N7 88.8(3) . 3_565
O6 Co1 N9 171.4(3) . .
O6 Co1 N10 95.3(3) . .
N7 Co1 O5 170.4(3) 3_565 .
N7 Co1 N6 77.2(2) 3_565 3_565
N9 Co1 O5 91.9(2) . .
N9 Co1 N6 93.5(2) . 3_565
N9 Co1 N7 89.4(2) . 3_565
N9 Co1 N10 76.7(2) . .
N10 Co1 O5 89.7(2) . .
N10 Co1 N6 169.8(2) . 3_565
N10 Co1 N7 99.8(2) . 3_565
N11 Co2 N11 93.90(16) 2_665 3_565
N11 Co2 N11 93.90(16) 3_565 .
N11 Co2 N11 93.90(16) 2_665 .
N11 Co2 N12 89.74(17) 2_665 .
N11 Co2 N12 81.16(19) . .
N11 Co2 N12 81.15(19) 2_665 2_665
N11 Co2 N12 174.06(18) . 2_665
N11 Co2 N12 89.75(17) . 3_565
N11 Co2 N12 81.15(19) 3_565 3_565
N11 Co2 N12 89.74(17) 3_565 2_665
N11 Co2 N12 174.05(18) 2_665 3_565
N11 Co2 N12 174.06(18) 3_565 .
N12 Co2 N12 95.5(2) . 3_565
N12 Co2 N12 95.5(2) . 2_665
N12 Co2 N12 95.5(2) 2_665 3_565
C1 O4 Zn1 141.9(11) . .
C2 N2 Zn1 126.5(4) . .
C2 N2 C13 105.9(5) . .
C2 N2 Zn1A 131.2(5) . .
C13 N2 Zn1 125.6(4) . .
C13 N2 Zn1A 122.6(5) . .
C4 N3 Zn1 126.8(3) . .
C4 N3 Zn1A 120.7(5) . .
C5 N3 Zn1 125.6(4) . .
C5 N3 C4 107.4(5) . .
C5 N3 Zn1A 130.3(5) . .
C7 N4 Zn1 126.9(4) . .
C7 N4 C8 106.3(5) . .
C7 N4 Zn1A 129.9(5) . .
C8 N4 Zn1 126.3(4) . .
C8 N4 Zn1A 122.9(5) . .
C10 N5 Zn1 123.8(7) . .
C10 N5 C11 108.8(8) . .
C11 N5 Zn1 126.6(5) . .
C11 N5 Zn1A 119.8(6) . .
C10A N5 C11 106.1(12) . .
C10A N5 Zn1A 134.1(12) . .
C17 N6 Co1 122.9(5) . 2_665
C17 N6 C18 121.0(6) . .
C18 N6 Co1 113.7(4) . 2_665
C19 N7 Co1 116.2(4) . 2_665
C19 N7 C20 118.6(7) . .
C20 N7 Co1 125.1(6) . 2_665
C37 N9 Co1 124.6(4) . .
C39 N9 Co1 116.6(4) . .
C39 N9 C37 118.6(5) . .
C38 N10 Co1 116.9(4) . .
C38 N10 C45 119.3(7) . .
C45 N10 Co1 123.3(6) . .
C49 N11 Co2 126.8(3) . .
C49 N11 C51 119.6(5) . .
C51 N11 Co2 113.7(4) . .
C50 N12 Co2 113.8(4) . .
C50 N12 C57 119.8(6) . .
C57 N12 Co2 126.4(5) . .
O4 C1 H1A 109.5 . .
O4 C1 H1B 109.5 . .
O4 C1 H1C 109.5 . .
H1A C1 H1B 109.5 . .
H1A C1 H1C 109.5 . .
H1B C1 H1C 109.5 . .
N2 C2 C3 124.4(5) . .
N2 C2 C15 109.4(5) . .
C3 C2 C15 126.2(5) . .
C2 C3 C48 114.5(5) . .
C4 C3 C2 125.5(5) . .
C4 C3 C48 119.9(5) . .
N3 C4 C47 109.1(4) . .
C3 C4 N3 125.8(5) . .
C3 C4 C47 125.1(5) . .
N3 C5 C46 108.5(5) . .
C6 C5 N3 124.8(6) . .
C6 C5 C46 126.7(5) . .
C5 C6 C36 117.0(6) . .
C7 C6 C5 127.4(5) . .
C7 C6 C36 115.6(5) . .
N4 C7 C35 108.8(6) . .
C6 C7 N4 124.2(5) . .
C6 C7 C35 127.0(6) . .
N4 C8 C9 124.1(8) . .
N4 C8 C34 107.8(7) . .
N4 C8 C9A 118.7(13) . .
C9 C8 C34 126.4(8) . .
C9A C8 C34 130.7(16) . .
C8 C9 C10 126.1(13) . .
C8 C9 C28 115.0(11) . .
C10 C9 C28 118.8(11) . .
N5 C10 C9 125.8(14) . .
N5 C10 C27 109.1(12) . .
C9 C10 C27 124.5(12) . .
N5 C11 C26 109.0(7) . .
C12 C11 N5 125.3(6) . .
C12 C11 C26 125.7(7) . .
C11 C12 C13 128.4(6) . .
C11 C12 C16 117.1(6) . .
C13 C12 C16 114.4(5) . .
N2 C13 C14 107.8(6) . .
C12 C13 N2 123.6(6) . .
C12 C13 C14 128.5(6) . .
C13 C14 H14 125.2 . .
C15 C14 C13 109.6(6) . .
C15 C14 H14 125.2 . .
C2 C15 H15 126.5 . .
C14 C15 C2 107.0(6) . .
C14 C15 H15 126.5 . .
C17 C16 C12 117.4(7) . .
C17 C16 C25 119.0(6) . .
C25 C16 C12 123.6(7) . .
N6 C17 C16 121.7(7) . .
N6 C17 H17 119.1 . .
C16 C17 H17 119.1 . .
N6 C18 C19 116.3(7) . .
N6 C18 C24 118.2(6) . .
C24 C18 C19 125.5(7) . .
N7 C19 C18 115.8(6) . .
N7 C19 C23 121.2(6) . .
C23 C19 C18 122.8(7) . .
N7 C20 H20 117.5 . .
C21 C20 N7 125.1(8) . .
C21 C20 H20 117.5 . .
C20 C21 H21 121.5 . .
C20 C21 C22 117.0(8) . .
C22 C21 H21 121.5 . .
C21 C22 H22 119.4 . .
C23 C22 C21 121.2(8) . .
C23 C22 H22 119.4 . .
C19 C23 H23 121.6 . .
C22 C23 C19 116.8(8) . .
C22 C23 H23 121.6 . .
C18 C24 H24 119.7 . .
C25 C24 C18 120.5(7) . .
C25 C24 H24 119.7 . .
C16 C25 H25 120.3 . .
C24 C25 C16 119.4(8) . .
C24 C25 H25 120.3 . .
C11 C26 H26 127.3 . .
C11 C26 H26A 127.4 . .
C11 C26 C27A 105.2(13) . .
C27 C26 C11 105.5(9) . .
C27 C26 H26 127.3 . .
C27A C26 H26A 127.4 . .
C10 C27 H27 127.1 . .
C26 C27 C10 105.8(13) . .
C26 C27 H27 127.1 . .
C8 C34 H34 125.4 . .
C35 C34 C8 109.2(7) . .
C35 C34 H34 125.4 . .
C7 C35 H35 126.1 . .
C34 C35 C7 107.9(6) . .
C34 C35 H35 126.1 . .
C37 C36 C6 117.1(5) . .
C41 C36 C6 125.4(5) . .
C41 C36 C37 117.5(5) . .
N9 C37 C36 123.2(5) . .
N9 C37 H37 118.4 . .
C36 C37 H37 118.4 . .
N10 C38 C39 115.1(6) . .
N10 C38 C42 122.3(6) . .
C42 C38 C39 122.6(7) . .
N9 C39 C38 114.2(6) . .
N9 C39 C40 121.0(5) . .
C40 C39 C38 124.7(6) . .
C39 C40 H40 119.8 . .
C39 C40 C41 120.3(6) . .
C41 C40 H40 119.8 . .
C36 C41 C40 119.2(6) . .
C36 C41 H41 120.4 . .
C40 C41 H41 120.4 . .
C38 C42 H42 119.5 . .
C38 C42 C43 121.0(9) . .
C43 C42 H42 119.5 . .
C42 C43 H43 121.1 . .
C44 C43 C42 117.8(9) . .
C44 C43 H43 121.1 . .
C43 C44 H44 120.2 . .
C43 C44 C45 119.5(8) . .
C45 C44 H44 120.2 . .
N10 C45 C44 120.1(9) . .
N10 C45 H45 120.0 . .
C44 C45 H45 120.0 . .
C5 C46 H46 126.1 . .
C47 C46 C5 107.8(5) . .
C47 C46 H46 126.1 . .
C4 C47 H47 126.4 . .
C46 C47 C4 107.2(5) . .
C46 C47 H47 126.4 . .
C49 C48 C3 121.9(5) . .
C49 C48 C53 116.3(5) . .
C53 C48 C3 121.7(5) . .
N11 C49 C48 123.1(5) . .
N11 C49 H49 118.5 . .
C48 C49 H49 118.5 . .
N12 C50 C51 117.2(5) . .
N12 C50 C54 120.4(6) . .
C54 C50 C51 122.4(6) . .
N11 C51 C50 114.0(5) . .
N11 C51 C52 119.3(5) . .
C52 C51 C50 126.7(5) . .
C51 C52 H52 119.8 . .
C53 C52 C51 120.4(5) . .
C53 C52 H52 119.8 . .
C48 C53 H53 119.5 . .
C52 C53 C48 121.1(6) . .
C52 C53 H53 119.5 . .
C50 C54 H54 120.7 . .
C55 C54 C50 118.7(7) . .
C55 C54 H54 120.7 . .
C54 C55 H55 120.3 . .
C56 C55 C54 119.4(7) . .
C56 C55 H55 120.3 . .
C55 C56 H56 119.7 . .
C55 C56 C57 120.5(7) . .
C57 C56 H56 119.7 . .
N12 C57 H57 119.4 . .
C56 C57 N12 121.1(7) . .
C56 C57 H57 119.4 . .
C30 N8 C33 119.9(14) . .
C31 N8 C30 127.9(15) . .
C31 N8 C33 112.2(15) . .
C29 C28 C9 123.2(14) . .
C29 C28 C32 120.2(14) . .
C32 C28 C9 116.5(14) . .
C28 C29 H29 118.1 . .
C28 C29 C30 123.9(16) . .
C30 C29 H29 118.1 . .
N8 C30 C29 113.3(16) . .
N8 C30 H30 123.4 . .
C29 C30 H30 123.4 . .
N8 C31 H31 122.6 . .
N8 C31 C32 114.9(16) . .
C32 C31 H31 122.6 . .
C28 C32 C31 119.6(16) . .
C28 C32 H32 120.2 . .
C31 C32 H32 120.2 . .
N8 C33 H33A 109.5 . .
N8 C33 H33B 109.5 . .
N8 C33 H33C 109.5 . .
H33A C33 H33B 109.5 . .
H33A C33 H33C 109.5 . .
H33B C33 H33C 109.5 . .
C30A N8A C31A 125.0(18) . .
C30A N8A C33A 125(2) . .
C31A N8A C33A 107.8(19) . .
C29A C28A C32A 119.3(19) . .
C29A C28A C9A 125.3(19) . .
C32A C28A C9A 115.0(17) . .
C28A C29A H29A 120.4 . .
C28A C29A C30A 119(2) . .
C30A C29A H29A 120.4 . .
N8A C30A C29A 117(2) . .
N8A C30A H30A 121.3 . .
C29A C30A H30A 121.3 . .
N8A C31A H31A 122.5 . .
N8A C31A C32A 115.0(18) . .
C32A C31A H31A 122.5 . .
C28A C32A C31A 122.3(19) . .
C28A C32A H32A 118.8 . .
C31A C32A H32A 118.8 . .
N8A C33A H33D 109.5 . .
N8A C33A H33E 109.5 . .
N8A C33A H33F 109.5 . .
H33D C33A H33E 109.5 . .
H33D C33A H33F 109.5 . .
H33E C33A H33F 109.5 . .
O1 Ce1 O1 110.7(4) . 9
O1 Ce1 O1 110.7(4) 8 .
O1 Ce1 O1 180.0(3) . 7
O1 Ce1 O1 110.7(4) 8 3
O1 Ce1 O1 110.7(4) 2 9
O1 Ce1 O1 69.3(4) 8 7
O1 Ce1 O1 69.3(4) 2 .
O1 Ce1 O1 69.3(4) 8 9
O1 Ce1 O1 69.3(4) 2 3
O1 Ce1 O1 180.0(6) 8 2
O1 Ce1 O1 110.7(4) 2 7
O1 Ce1 O1 110.7(4) 7 3
O1 Ce1 O1 69.3(4) . 3
O1 Ce1 O1 69.3(4) 7 9
O1 Ce1 O1 180.0(6) 9 3
O1 Ce1 O2 112.1(3) 2 .
O1 Ce1 O2 132.6(3) 3 9
O1 Ce1 O2 111.9(4) . 8
O1 Ce1 O2 111.9(4) 7 2
O1 Ce1 O2 68.1(4) 9 7
O1 Ce1 O2 132.6(3) 2 8
O1 Ce1 O2 112.1(3) 7 9
O1 Ce1 O2 47.4(3) . .
O1 Ce1 O2 132.6(3) . 7
O1 Ce1 O2 47.3(3) 7 7
O1 Ce1 O2 47.4(3) 8 8
O1 Ce1 O2 132.6(3) 7 .
O1 Ce1 O2 67.9(3) . 9
O1 Ce1 O2 67.9(3) 3 8
O1 Ce1 O2 47.4(3) 9 9
O1 Ce1 O2 111.9(4) 9 .
O1 Ce1 O2 132.6(3) 8 2
O1 Ce1 O2 67.9(3) 2 7
O1 Ce1 O2 132.6(3) 9 3
O1 Ce1 O2 68.1(4) 3 .
O1 Ce1 O2 47.4(3) 3 3
O1 Ce1 O2 111.9(4) 3 7
O1 Ce1 O2 68.1(4) 8 9
O1 Ce1 O2 111.9(4) 8 3
O1 Ce1 O2 111.9(4) 2 9
O1 Ce1 O2 68.1(4) 7 8
O1 Ce1 O2 112.1(3) 3 2
O1 Ce1 O2 68.1(4) 2 3
O1 Ce1 O2 68.1(4) . 2
O1 Ce1 O2 47.4(3) 2 2
O1 Ce1 O2 67.9(3) 9 2
O1 Ce1 O2 112.1(3) . 3
O1 Ce1 O2 112.1(3) 8 7
O1 Ce1 O2 67.9(3) 8 .
O1 Ce1 O2 67.9(3) 7 3
O1 Ce1 O2 112.1(3) 9 8
O1 Ce1 O1A 118.1(5) 3 7
O1 Ce1 O1A 15.9(5) 9 9
O1 Ce1 O1A 80.7(5) 8 7
O1 Ce1 O1A 80.7(5) 7 9
O1 Ce1 O1A 80.7(5) . 3
O1 Ce1 O1A 15.9(5) 3 3
O1 Ce1 O1A 118.1(5) 2 9
O1 Ce1 O1A 15.9(5) 8 8
O1 Ce1 O1A 118.1(5) 8 3
O1 Ce1 O1A 61.9(5) 2 3
O1 Ce1 O1A 164.1(5) 9 3
O1 Ce1 O1A 164.1(5) 2 8
O1 Ce1 O1A 164.1(5) . 7
O1 Ce1 O1A 61.9(5) 9 7
O1 Ce1 O1A 164.1(5) 8 2
O1 Ce1 O1A 118.1(5) . 8
O1 Ce1 O1A 15.9(5) 2 2
O1 Ce1 O1A 164.1(5) 3 9
O1 Ce1 O1A 61.9(5) . 2
O1 Ce1 O1A 61.9(5) 7 8
O1 Ce1 O1A 118.1(5) 7 2
O1 Ce1 O1A 99.3(5) 7 3
O1 Ce1 O1A 99.3(5) 9 2
O1 Ce1 O1A 80.7(5) 9 8
O1 Ce1 O1A 80.7(5) 3 2
O1 Ce1 O1A 99.3(5) 2 7
O1 Ce1 O1A 61.9(5) 8 9
O1 Ce1 O1A 99.3(5) 3 8
O1 Ce1 O1A 99.3(5) . 9
O1 Ce1 O1A 15.9(5) 7 7
O1 Ce1 O2A 59.6(4) 2 7
O1 Ce1 O2A 52.8(4) 2 2
O1 Ce1 O2A 120.4(4) . 3
O1 Ce1 O2A 127.2(4) 8 2
O1 Ce1 O2A 120.4(4) 3 2
O1 Ce1 O2A 81.0(4) . 8
O1 Ce1 O2A 81.0(4) 3 7
O1 Ce1 O2A 127.2(4) . 7
O1 Ce1 O2A 81.0(4) 7 2
O1 Ce1 O2A 59.6(4) 9 2
O1 Ce1 O2A 127.2(4) 2 8
O1 Ce1 O2A 52.8(4) 7 7
O1 Ce1 O2A 59.6(4) 7 3
O1 Ce1 O2A 127.2(4) 9 3
O1 Ce1 O2A 120.4(4) 7 9
O1 Ce1 O2A 99.0(4) 9 7
O1 Ce1 O2A 52.8(4) 9 9
O1 Ce1 O2A 99.0(4) . 2
O1 Ce1 O2A 127.2(4) 3 9
O1 Ce1 O2A 99.0(4) 8 9
O1 Ce1 O2A 81.0(4) 8 3
O1 Ce1 O2A 52.8(4) 8 8
O1 Ce1 O2A 99.0(4) 7 8
O1 Ce1 O2A 81.0(4) 2 9
O1 Ce1 O2A 59.6(4) 3 8
O1 Ce1 O2A 120.4(4) 9 8
O1 Ce1 O2A 120.4(4) 8 7
O1 Ce1 O2A 59.6(4) . 9
O1 Ce1 O2A 52.8(4) 3 3
O1 Ce1 O2A 99.0(4) 2 3
O2 Ce1 O2 111.54(16) . 2
O2 Ce1 O2 111.54(16) 9 8
O2 Ce1 O2 180.0 . 7
O2 Ce1 O2 68.46(16) 3 8
O2 Ce1 O2 68.46(16) . 9
O2 Ce1 O2 180.0(7) 3 9
O2 Ce1 O2 68.46(16) 7 2
O2 Ce1 O2 111.54(16) 3 2
O2 Ce1 O2 180.0(5) 8 2
O2 Ce1 O2 111.54(16) 7 8
O2 Ce1 O2 111.54(16) 9 7
O2 Ce1 O2 68.46(16) 9 2
O2 Ce1 O2 111.54(16) . 3
O2 Ce1 O2 68.46(16) 3 7
O2 Ce1 O2 68.46(16) . 8
O2 Ce1 O2A 85.5(4) 3 8
O2 Ce1 O2A 85.5(4) 2 7
O2 Ce1 O2A 37.2(4) 7 2
O2 Ce1 O2A 94.5(4) 7 9
O2 Ce1 O2A 94.5(4) . 3
O2 Ce1 O2A 37.2(4) 2 9
O2 Ce1 O2A 31.6(4) 2 2
O2 Ce1 O2A 37.2(4) . 8
O2 Ce1 O2A 85.5(4) . 9
O2 Ce1 O2A 85.5(4) 9 2
O2 Ce1 O2A 148.4(4) 3 9
O2 Ce1 O2A 148.4(4) . 7
O2 Ce1 O2A 31.6(4) 9 9
O2 Ce1 O2A 37.2(4) 3 7
O2 Ce1 O2A 142.8(4) 2 3
O2 Ce1 O2A 94.5(4) 9 8
O2 Ce1 O2A 148.4(4) 9 3
O2 Ce1 O2A 31.6(4) 8 8
O2 Ce1 O2A 142.8(4) 9 7
O2 Ce1 O2A 142.8(4) . 2
O2 Ce1 O2A 31.6(4) 3 3
O2 Ce1 O2A 94.5(4) 3 2
O2 Ce1 O2A 85.5(4) 7 3
O2 Ce1 O2A 142.8(4) 7 8
O2 Ce1 O2A 142.8(4) 8 9
O2 Ce1 O2A 148.4(4) 2 8
O2 Ce1 O2A 37.2(4) 8 3
O2 Ce1 O2A 94.5(4) 8 7
O2 Ce1 O2A 148.4(4) 8 2
O2 Ce1 O2A 31.6(4) 7 7
O1A Ce1 O2 71.5(5) 7 3
O1A Ce1 O2 108.5(5) 9 8
O1A Ce1 O2 83.9(6) 7 8
O1A Ce1 O2 147.3(6) 9 3
O1A Ce1 O2 83.9(6) 2 3
O1A Ce1 O2 96.1(6) . 8
O1A Ce1 O2 147.3(6) 2 8
O1A Ce1 O2 96.1(6) 8 3
O1A Ce1 O2 71.5(5) 3 8
O1A Ce1 O2 108.5(5) . 3
O1A Ce1 O2 32.7(6) 8 8
O1A Ce1 O2 32.7(6) 3 3
O1A Ce1 O1A 104.2(7) 8 3
O1A Ce1 O1A 104.2(7) 9 .
O1A Ce1 O1A 75.8(7) 2 3
O1A Ce1 O1A 75.8(7) 2 .
O1A Ce1 O1A 75.8(7) 3 .
O1A Ce1 O1A 104.2(7) 8 .
O1A Ce1 O1A 180.0(12) 9 3
O1A Ce1 O2A 108.8(6) 7 9
O1A Ce1 O2A 71.2(6) 8 .
O1A Ce1 O2A 114.9(7) 2 3
O1A Ce1 O2A 108.8(6) . 3
O1A Ce1 O2A 133.5(5) 3 9
O1A Ce1 O2A 65.1(7) 8 3
O1A Ce1 O2A 46.5(5) 3 3
O1A Ce1 O2A 71.2(6) 7 3
O1A Ce1 O2A 114.9(7) 3 .
O1A Ce1 O2A 133.5(5) 7 .
O1A Ce1 O2A 114.9(7) 7 8
O1A Ce1 O2A 114.9(7) 8 9
O1A Ce1 O2A 65.1(7) 9 .
O1A Ce1 O2A 133.5(5) 9 3
O1A Ce1 O2A 46.5(5) . .
O1A Ce1 O2A 65.1(7) 2 9
O1A Ce1 O2A 65.1(7) . 8
O1A Ce1 O2A 71.2(6) . 9
O1A Ce1 O2A 133.5(5) 2 8
O1A Ce1 O2A 46.5(5) 9 9
O1A Ce1 O2A 108.8(6) 9 8
O1A Ce1 O2A 108.8(6) 2 .
O1A Ce1 O2A 46.5(5) 8 8
O1A Ce1 O2A 71.2(6) 3 8
O2A Ce1 O2A 180.0(7) 2 8
O2A Ce1 O2A 119.93(3) 7 8
O2A Ce1 O2A 119.93(3) 7 9
O2A Ce1 O2A 60.07(3) 3 8
O2A Ce1 O2A 119.93(3) 3 .
O2A Ce1 O2A 180.0 7 .
O2A Ce1 O2A 119.93(3) 2 .
O2A Ce1 O2A 60.07(3) 7 3
O2A Ce1 O2A 119.93(3) 9 8
O2A Ce1 O2A 60.07(3) 8 .
O2A Ce1 O2A 180.0(9) 9 3
O2A Ce1 O2A 60.07(3) 9 .
N1 O1 Ce1 99.6(8) . .
N1 O2 Ce1 99.8(8) . .
O2 N1 O1 112.9(11) . .
O2 N1 O3 128.3(13) . .
O3 N1 O1 118.5(12) . .
N1A O1A Ce1 98.2(14) . .
N1A O2A Ce1 94.8(12) . .
O2A N1A O1A 116.6(18) . .
O2A N1A O3A 126.4(19) . .
O3A N1A O1A 111(2) . .
N2 Zn1A N3 89.3(5) . .
N2 Zn1A N4 159.9(12) . .
N2 Zn1A N5 96.6(6) . .
N3 Zn1A N4 80.9(4) . .
N5 Zn1A N3 159.3(13) . .
N5 Zn1A N4 87.1(6) . .
C8 C9A C28A 115.9(19) . .
C10A C9A C8 134(3) . .
C10A C9A C28A 106.4(15) . .
N5 C10A C9A 118(2) . .
N5 C10A C27A 112(2) . .
C9A C10A C27A 130.0(19) . .
C26 C27A H27A 129.5 . .
C10A C27A C26 101(2) . .
C10A C27A H27A 129.5 . .

loop_
_geom_bond_atom_site_label_1
_geom_bond_atom_site_label_2
_geom_bond_distance
_geom_bond_site_symmetry_2
Zn1 O4 2.150(9) .
Zn1 N2 2.069(6) .
Zn1 N3 2.045(5) .
Zn1 N4 2.007(5) .
Zn1 N5 2.097(6) .
Co1 O5 2.119(5) .
Co1 O6 2.070(7) .
Co1 N6 2.140(6) 3_565
Co1 N7 2.106(6) 3_565
Co1 N9 2.080(5) .
Co1 N10 2.097(6) .
Co2 N11 1.998(4) 3_565
Co2 N11 1.998(4) 2_665
Co2 N11 1.998(4) .
Co2 N12 2.007(5) 2_665
Co2 N12 2.006(5) .
Co2 N12 2.007(5) 3_565
O4 C1 1.261(14) .
N2 C2 1.367(8) .
N2 C13 1.408(7) .
N2 Zn1A 1.891(11) .
N3 C4 1.387(7) .
N3 C5 1.386(7) .
N3 Zn1A 2.188(11) .
N4 C7 1.389(7) .
N4 C8 1.393(9) .
N4 Zn1A 2.226(13) .
N5 C10 1.371(13) .
N5 C11 1.373(9) .
N5 Zn1A 2.000(14) .
N5 C10A 1.372(16) .
N6 C17 1.329(8) .
N6 C18 1.352(9) .
N7 C19 1.332(9) .
N7 C20 1.350(10) .
N9 C37 1.378(7) .
N9 C39 1.342(8) .
N10 C38 1.302(9) .
N10 C45 1.368(8) .
N11 C49 1.344(7) .
N11 C51 1.364(6) .
N12 C50 1.311(8) .
N12 C57 1.364(8) .
C1 H1A 0.9800 .
C1 H1B 0.9800 .
C1 H1C 0.9800 .
C2 C3 1.409(8) .
C2 C15 1.432(8) .
C3 C4 1.386(8) .
C3 C48 1.482(8) .
C4 C47 1.440(8) .
C5 C6 1.377(8) .
C5 C46 1.445(9) .
C6 C7 1.376(9) .
C6 C36 1.503(8) .
C7 C35 1.422(8) .
C8 C9 1.395(11) .
C8 C34 1.425(10) .
C8 C9A 1.404(15) .
C9 C10 1.397(12) .
C9 C28 1.463(19) .
C10 C27 1.445(15) .
C11 C12 1.348(10) .
C11 C26 1.438(11) .
C12 C13 1.397(9) .
C12 C16 1.544(9) .
C13 C14 1.408(9) .
C14 H14 0.9500 .
C14 C15 1.321(9) .
C15 H15 0.9500 .
C16 C17 1.362(10) .
C16 C25 1.381(11) .
C17 H17 0.9500 .
C18 C19 1.465(10) .
C18 C24 1.401(10) .
C19 C23 1.430(10) .
C20 H20 0.9500 .
C20 C21 1.331(11) .
C21 H21 0.9500 .
C21 C22 1.400(14) .
C22 H22 0.9500 .
C22 C23 1.383(12) .
C23 H23 0.9500 .
C24 H24 0.9500 .
C24 C25 1.352(10) .
C25 H25 0.9500 .
C26 H26 0.9500 .
C26 H26A 0.9500 .
C26 C27 1.44(2) .
C26 C27A 1.46(3) .
C27 H27 0.9500 .
C34 H34 0.9500 .
C34 C35 1.320(10) .
C35 H35 0.9500 .
C36 C37 1.391(8) .
C36 C41 1.379(9) .
C37 H37 0.9500 .
C38 C39 1.484(8) .
C38 C42 1.352(10) .
C39 C40 1.377(9) .
C40 H40 0.9500 .
C40 C41 1.415(9) .
C41 H41 0.9500 .
C42 H42 0.9500 .
C42 C43 1.371(10) .
C43 H43 0.9500 .
C43 C44 1.366(13) .
C44 H44 0.9500 .
C44 C45 1.396(13) .
C45 H45 0.9500 .
C46 H46 0.9500 .
C46 C47 1.369(8) .
C47 H47 0.9500 .
C48 C49 1.385(8) .
C48 C53 1.406(8) .
C49 H49 0.9500 .
C50 C51 1.449(8) .
C50 C54 1.427(9) .
C51 C52 1.398(9) .
C52 H52 0.9500 .
C52 C53 1.341(9) .
C53 H53 0.9500 .
C54 H54 0.9500 .
C54 C55 1.370(11) .
C55 H55 0.9500 .
C55 C56 1.349(12) .
C56 H56 0.9500 .
C56 C57 1.357(11) .
C57 H57 0.9500 .
N8 C30 1.349(18) .
N8 C31 1.332(19) .
N8 C33 1.57(2) .
C28 C29 1.331(16) .
C28 C32 1.336(15) .
C29 H29 0.9500 .
C29 C30 1.437(15) .
C30 H30 0.9500 .
C31 H31 0.9500 .
C31 C32 1.494(16) .
C32 H32 0.9500 .
C33 H33A 0.9800 .
C33 H33B 0.9800 .
C33 H33C 0.9800 .
N8A C30A 1.33(2) .
N8A C31A 1.35(2) .
N8A C33A 1.61(2) .
C28A C29A 1.349(17) .
C28A C32A 1.351(18) .
C28A C9A 1.70(3) .
C29A H29A 0.9500 .
C29A C30A 1.488(18) .
C30A H30A 0.9500 .
C31A H31A 0.9500 .
C31A C32A 1.488(17) .
C32A H32A 0.9500 .
C33A H33D 0.9800 .
C33A H33E 0.9800 .
C33A H33F 0.9800 .
Ce1 O1 2.575(10) .
Ce1 O1 2.575(10) 9
Ce1 O1 2.575(10) 3
Ce1 O1 2.575(10) 8
Ce1 O1 2.575(10) 7
Ce1 O1 2.575(10) 2
Ce1 O2 2.634(8) 2
Ce1 O2 2.634(8) .
Ce1 O2 2.634(8) 9
Ce1 O2 2.634(8) 8
Ce1 O2 2.634(8) 7
Ce1 O2 2.634(8) 3
Ce1 O1A 2.60(2) 2
Ce1 O1A 2.60(2) .
Ce1 O1A 2.60(2) 3
Ce1 O1A 2.60(2) 8
Ce1 O1A 2.60(2) 7
Ce1 O1A 2.60(2) 9
Ce1 O2A 2.737(15) 7
Ce1 O2A 2.737(15) 2
Ce1 O2A 2.737(15) 9
Ce1 O2A 2.737(15) .
Ce1 O2A 2.737(15) 8
Ce1 O2A 2.737(15) 3
O1 N1 1.308(14) .
O2 N1 1.201(13) .
O3 N1 1.236(13) .
O1A N1A 1.301(19) .
O2A N1A 1.178(16) .
O3A N1A 1.263(17) .
C9A C10A 1.399(15) .
C10A C27A 1.454(18) .
C27A H27A 0.9500 .

loop_
_geom_torsion_atom_site_label_1
_geom_torsion_atom_site_label_2
_geom_torsion_atom_site_label_3
_geom_torsion_atom_site_label_4
_geom_torsion
_geom_torsion_site_symmetry_1
Zn1 N2 C2 C3 19.1(9) .
Zn1 N2 C2 C15 -161.5(5) .
Zn1 N2 C13 C12 -17.8(10) .
Zn1 N2 C13 C14 164.5(6) .
Zn1 N3 C4 C3 -3.3(8) .
Zn1 N3 C4 C47 176.2(4) .
Zn1 N3 C5 C6 4.5(8) .
Zn1 N3 C5 C46 -175.2(4) .
Zn1 N4 C7 C6 -7.5(9) .
Zn1 N4 C7 C35 172.9(5) .
Zn1 N4 C8 C9 20.7(15) .
Zn1 N4 C8 C34 -173.8(6) .
Zn1 N5 C10 C9 15(3) .
Zn1 N5 C10 C27 -173.9(13) .
Zn1 N5 C11 C12 2.9(15) .
Zn1 N5 C11 C26 -178.6(8) .
Co1 N6 C17 C16 163.9(5) 2_665
Co1 N6 C18 C19 10.3(7) 2_665
Co1 N6 C18 C24 -168.4(5) 2_665
Co1 N7 C19 C18 2.4(9) 2_665
Co1 N7 C19 C23 178.2(6) 2_665
Co1 N7 C20 C21 -174.8(9) 2_665
Co1 N9 C37 C36 -173.2(4) .
Co1 N9 C39 C38 -2.2(6) .
Co1 N9 C39 C40 175.5(5) .
Co1 N10 C38 C39 -8.5(7) .
Co1 N10 C38 C42 169.9(5) .
Co1 N10 C45 C44 -168.0(5) .
Co2 N11 C49 C48 -177.2(4) .
Co2 N11 C51 C50 -5.8(6) .
Co2 N11 C51 C52 174.0(4) .
Co2 N12 C50 C51 -1.1(6) .
Co2 N12 C50 C54 176.7(5) .
Co2 N12 C57 C56 -175.2(5) .
N2 C2 C3 C4 -10.4(10) .
N2 C2 C3 C48 173.6(5) .
N2 C2 C15 C14 -5.2(8) .
N2 C13 C14 C15 -2.7(10) .
N3 C4 C47 C46 -1.8(6) .
N3 C5 C6 C7 3.5(9) .
N3 C5 C6 C36 -176.1(5) .
N3 C5 C46 C47 -1.3(6) .
N4 C7 C35 C34 0.5(8) .
N4 C8 C9 C10 -13(3) .
N4 C8 C9 C28 163.8(12) .
N4 C8 C34 C35 1.7(11) .
N4 C8 C9A C28A -176.0(16) .
N4 C8 C9A C10A 30(4) .
N5 C10 C27 C26 -5(3) .
N5 C11 C12 C13 -2.5(17) .
N5 C11 C12 C16 174.1(9) .
N5 C11 C26 C27 -14.6(17) .
N5 C11 C26 C27A 25.4(18) .
N5 C10A C27A C26 15(3) .
N6 C18 C19 N7 -8.6(10) .
N6 C18 C19 C23 175.7(7) .
N6 C18 C24 C25 5.7(12) .
N7 C19 C23 C22 -2.0(12) .
N7 C20 C21 C22 -3.7(18) .
N9 C39 C40 C41 -1.6(10) .
N10 C38 C39 N9 7.0(8) .
N10 C38 C39 C40 -170.5(6) .
N10 C38 C42 C43 -0.7(11) .
N11 C51 C52 C53 4.9(9) .
N12 C50 C51 N11 4.6(7) .
N12 C50 C51 C52 -175.2(6) .
N12 C50 C54 C55 1.3(10) .
C2 N2 C13 C12 177.1(7) .
C2 N2 C13 C14 -0.5(8) .
C2 N2 Zn1A N3 12.2(14) .
C2 N2 Zn1A N4 73(3) .
C2 N2 Zn1A N5 172.3(6) .
C2 C3 C4 N3 2.1(9) .
C2 C3 C4 C47 -177.4(5) .
C2 C3 C48 C49 122.4(6) .
C2 C3 C48 C53 -54.6(7) .
C3 C2 C15 C14 174.3(7) .
C3 C4 C47 C46 177.8(5) .
C3 C48 C49 N11 -175.5(5) .
C3 C48 C53 C52 174.8(6) .
C4 N3 C5 C6 179.8(5) .
C4 N3 C5 C46 0.2(5) .
C4 C3 C48 C49 -53.8(7) .
C4 C3 C48 C53 129.2(6) .
C5 N3 C4 C3 -178.6(5) .
C5 N3 C4 C47 1.0(5) .
C5 C6 C7 N4 -2.1(10) .
C5 C6 C7 C35 177.4(6) .
C5 C6 C36 C37 121.7(6) .
C5 C6 C36 C41 -58.2(8) .
C5 C46 C47 C4 1.8(6) .
C6 C5 C46 C47 179.1(5) .
C6 C7 C35 C34 -179.1(7) .
C6 C36 C37 N9 178.1(5) .
C6 C36 C41 C40 -179.8(6) .
C7 N4 C8 C9 -166.9(12) .
C7 N4 C8 C34 -1.3(9) .
C7 N4 C8 C9A 161.6(18) .
C7 C6 C36 C37 -58.0(7) .
C7 C6 C36 C41 122.1(7) .
C8 N4 C7 C6 -179.9(7) .
C8 N4 C7 C35 0.6(8) .
C8 C9 C10 N5 -6(3) .
C8 C9 C10 C27 -176(2) .
C8 C9 C28 C29 -76(2) .
C8 C9 C28 C32 107.3(18) .
C8 C34 C35 C7 -1.3(10) .
C8 C9A C10A N5 -15(5) .
C8 C9A C10A C27A 165(3) .
C9 C8 C34 C35 166.8(13) .
C9 C10 C27 C26 166(2) .
C9 C28 C29 C30 -173.8(14) .
C9 C28 C32 C31 171.6(15) .
C10 N5 C11 C12 -167.0(15) .
C10 N5 C11 C26 11.5(16) .
C10 C9 C28 C29 101(2) .
C10 C9 C28 C32 -75(2) .
C11 N5 C10 C9 -175(2) .
C11 N5 C10 C27 -4(2) .
C11 N5 C10A C9A 179(3) .
C11 N5 C10A C27A -1(3) .
C11 C12 C13 N2 10.5(14) .
C11 C12 C13 C14 -172.4(10) .
C11 C12 C16 C17 -116.7(9) .
C11 C12 C16 C25 67.3(11) .
C11 C26 C27 C10 12(2) .
C11 C26 C27A C10A -24(2) .
C12 C11 C26 C27 163.9(14) .
C12 C11 C26 C27A -156.1(16) .
C12 C13 C14 C15 179.8(8) .
C12 C16 C17 N6 -175.9(6) .
C12 C16 C25 C24 176.0(7) .
C13 N2 C2 C3 -176.0(6) .
C13 N2 C2 C15 3.4(7) .
C13 N2 Zn1A N3 -173.7(5) .
C13 N2 Zn1A N4 -113(2) .
C13 N2 Zn1A N5 -13.6(14) .
C13 C12 C16 C17 60.4(10) .
C13 C12 C16 C25 -115.7(9) .
C13 C14 C15 C2 4.7(9) .
C15 C2 C3 C4 170.2(6) .
C15 C2 C3 C48 -5.7(9) .
C16 C12 C13 N2 -166.2(7) .
C16 C12 C13 C14 10.9(13) .
C17 N6 C18 C19 173.3(6) .
C17 N6 C18 C24 -5.4(10) .
C17 C16 C25 C24 0.0(12) .
C18 N6 C17 C16 2.5(10) .
C18 C19 C23 C22 173.5(8) .
C18 C24 C25 C16 -3.1(13) .
C19 N7 C20 C21 0.6(16) .
C19 C18 C24 C25 -172.8(8) .
C20 N7 C19 C18 -173.4(8) .
C20 N7 C19 C23 2.3(12) .
C20 C21 C22 C23 3.9(16) .
C21 C22 C23 C19 -1.2(14) .
C24 C18 C19 N7 170.0(8) .
C24 C18 C19 C23 -5.7(12) .
C25 C16 C17 N6 0.3(11) .
C26 C11 C12 C13 179.3(11) .
C26 C11 C12 C16 -4.1(16) .
C34 C8 C9 C10 -176.1(17) .
C34 C8 C9 C28 1(2) .
C34 C8 C9A C28A -18(3) .
C34 C8 C9A C10A -171(3) .
C36 C6 C7 N4 177.6(5) .
C36 C6 C7 C35 -2.9(9) .
C37 N9 C39 C38 -177.7(5) .
C37 N9 C39 C40 -0.1(8) .
C37 C36 C41 C40 0.3(9) .
C38 N10 C45 C44 3.2(9) .
C38 C39 C40 C41 175.8(6) .
C38 C42 C43 C44 1.8(11) .
C39 N9 C37 C36 1.9(8) .
C39 C38 C42 C43 177.6(6) .
C39 C40 C41 C36 1.4(10) .
C41 C36 C37 N9 -2.0(8) .
C42 C38 C39 N9 -171.4(6) .
C42 C38 C39 C40 11.1(10) .
C42 C43 C44 C45 -0.5(11) .
C43 C44 C45 N10 -2.0(11) .
C45 N10 C38 C39 179.7(5) .
C45 N10 C38 C42 -1.9(9) .
C46 C5 C6 C7 -176.9(6) .
C46 C5 C6 C36 3.5(8) .
C48 C3 C4 N3 177.8(5) .
C48 C3 C4 C47 -1.7(8) .
C49 N11 C51 C50 174.7(5) .
C49 N11 C51 C52 -5.5(8) .
C49 C48 C53 C52 -2.3(9) .
C50 N12 C57 C56 4.6(10) .
C50 C51 C52 C53 -175.4(6) .
C50 C54 C55 C56 -0.7(12) .
C51 N11 C49 C48 2.3(7) .
C51 C50 C54 C55 178.9(6) .
C51 C52 C53 C48 -0.9(10) .
C53 C48 C49 N11 1.6(8) .
C54 C50 C51 N11 -173.1(5) .
C54 C50 C51 C52 7.1(10) .
C54 C55 C56 C57 2.2(13) .
C55 C56 C57 N12 -4.1(12) .
C57 N12 C50 C51 179.1(5) .
C57 N12 C50 C54 -3.1(9) .
N8 C31 C32 C28 3(3) .
C28 C9 C10 N5 176.9(19) .
C28 C9 C10 C27 7(3) .
C28 C29 C30 N8 2(2) .
C29 C28 C32 C31 -5(3) .
C30 N8 C31 C32 3(3) .
C31 N8 C30 C29 -5(3) .
C32 C28 C29 C30 3(3) .
C33 N8 C30 C29 173.5(16) .
C33 N8 C31 C32 -175.8(17) .
N8A C31A C32A C28A -3(4) .
C28A C29A C30A N8A -17(5) .
C28A C9A C10A N5 -170(3) .
C28A C9A C10A C27A 10(5) .
C29A C28A C32A C31A -2(4) .
C29A C28A C9A C8 -50(4) .
C29A C28A C9A C10A 110(3) .
C30A N8A C31A C32A -2(5) .
C31A N8A C30A C29A 12(6) .
C32A C28A C29A C30A 12(4) .
C32A C28A C9A C8 122(3) .
C32A C28A C9A C10A -78(3) .
C33A N8A C30A C29A 172(3) .
C33A N8A C31A C32A -165(3) .
Ce1 O1 N1 O2 5.3(16) .
Ce1 O1 N1 O3 179.1(13) .
Ce1 O2 N1 O1 -5.2(16) .
Ce1 O2 N1 O3 -178.2(17) .
Ce1 O1A N1A O2A 20(3) .
Ce1 O1A N1A O3A 175.2(17) .
Ce1 O2A N1A O1A -19(3) .
Ce1 O2A N1A O3A -170(3) .
Zn1A N2 C2 C3 -1.2(14) .
Zn1A N2 C2 C15 178.2(11) .
Zn1A N2 C13 C12 1.7(14) .
Zn1A N2 C13 C14 -175.9(11) .
Zn1A N3 C4 C3 14.0(10) .
Zn1A N3 C4 C47 -166.5(8) .
Zn1A N3 C5 C6 -14.4(12) .
Zn1A N3 C5 C46 166.0(9) .
Zn1A N4 C7 C6 11.3(12) .
Zn1A N4 C7 C35 -168.3(9) .
Zn1A N4 C8 C34 168.5(9) .
Zn1A N4 C8 C9A -29(2) .
Zn1A N5 C11 C12 -15.0(15) .
Zn1A N5 C11 C26 163.5(11) .
Zn1A N5 C10A C9A 0(5) .
Zn1A N5 C10A C27A -179.3(19) .
C9A C8 C34 C35 -158.5(18) .
C9A C28A C29A C30A -176(3) .
C9A C28A C32A C31A -175(2) .
C9A C10A C27A C26 -164(4) .
C10A N5 C11 C12 166(2) .
C10A N5 C11 C26 -15(2) .
